data_4081195
loop_
_publ_author_name
'Wambach, Truman C.'
'Ahn, Jun Myun'
'Patrick, Brian O.'
'Fryzuk, Michael D.'

_publ_section_title
;
 Use of the Imine--Enamine Equilibrium in Cooperative Ligand Design
;
_journal_issue 15
_journal_name_full Organometallics
_journal_page_first 4431
_journal_paper_doi 10.1021/om400688v
_journal_volume 32
_journal_year 2013
_chemical_formula_moiety 'C58 H66 K2 N2 O2 P2'
_chemical_formula_sum 'C58 H66 K2 N2 O2 P2'
_chemical_formula_weight 963.27
_chemical_name_common {CY5[NP]DMP(PPh2)}(K)(THF)
_chemical_name_systematic
;
 ?
;
_space_group_IT_number 61
_symmetry_cell_setting orthorhombic
_symmetry_space_group_name_Hall '-P 2ac 2ab'
_symmetry_space_group_name_H-M 'P b c a'
_atom_sites_solution_hydrogens geom
_atom_sites_solution_primary direct
_atom_sites_solution_secondary difmap
_audit_creation_method SHELXL-97
_cell_angle_alpha 90.000
_cell_angle_beta 90.000
_cell_angle_gamma 90.000
_cell_formula_units_Z 4
_cell_length_a 17.479(5)
_cell_length_b 15.373(5)
_cell_length_c 19.062(5)
_cell_measurement_reflns_used 4518
_cell_measurement_temperature 173
_cell_measurement_theta_max 25.0
_cell_measurement_theta_min 2.1
_cell_volume 5122(3)
_computing_cell_refinement 'BRUKER SAINT'
_computing_data_collection 'BRUKER APEX2'
_computing_data_reduction 'BRUKER SAINT'
_computing_molecular_graphics 'BRUKER SHELXTL'
_computing_publication_material 'BRUKER SHELXTL'
_computing_structure_refinement 'SHELXL-97 (Sheldrick, 2008)'
_computing_structure_solution 'SHELXS-97 (SHELDICK, 2008)'
_diffrn_ambient_temperature 173
_diffrn_measured_fraction_theta_full 0.997
_diffrn_measured_fraction_theta_max 0.997
_diffrn_measurement_device_type 'BRUKER APEX-II CCD'
_diffrn_measurement_method 'area detector'
_diffrn_radiation_monochromator graphite
_diffrn_radiation_source 'fine-focus sealed tube'
_diffrn_radiation_type MoK\a
_diffrn_radiation_wavelength 0.71069
_diffrn_reflns_av_R_equivalents 0.0470
_diffrn_reflns_av_sigmaI/netI 0.0287
_diffrn_reflns_limit_h_max 20
_diffrn_reflns_limit_h_min -18
_diffrn_reflns_limit_k_max 15
_diffrn_reflns_limit_k_min -18
_diffrn_reflns_limit_l_max 22
_diffrn_reflns_limit_l_min -22
_diffrn_reflns_number 26633
_diffrn_reflns_theta_full 25.03
_diffrn_reflns_theta_max 25.03
_diffrn_reflns_theta_min 2.06
_diffrn_standards_number 0
_exptl_absorpt_coefficient_mu 0.291
_exptl_absorpt_correction_T_max 0.943
_exptl_absorpt_correction_T_min 0.926
_exptl_absorpt_correction_type multi-scan
_exptl_absorpt_process_details 'SADABS 08/1'
_exptl_crystal_colour YELLOW
_exptl_crystal_density_diffrn 1.249
_exptl_crystal_density_method 'not measured'
_exptl_crystal_description TABLET
_exptl_crystal_F_000 2048
_exptl_crystal_size_max 0.28
_exptl_crystal_size_mid 0.22
_exptl_crystal_size_min 0.20
_refine_diff_density_max 0.632
_refine_diff_density_min -0.669
_refine_diff_density_rms 0.052
_refine_ls_extinction_method none
_refine_ls_goodness_of_fit_ref 1.015
_refine_ls_hydrogen_treatment mixed
_refine_ls_matrix_type full
_refine_ls_number_parameters 354
_refine_ls_number_reflns 4518
_refine_ls_number_restraints 0
_refine_ls_restrained_S_all 1.015
_refine_ls_R_factor_all 0.0490
_refine_ls_R_factor_gt 0.0410
_refine_ls_shift/su_max 0.015
_refine_ls_shift/su_mean 0.002
_refine_ls_structure_factor_coef Fsqd
_refine_ls_weighting_details 'calc w=1/[\s^2^(Fo^2^)+(0.0440P)^2^+6.5891P] where P=(Fo^2^+2Fc^2^)/3'
_refine_ls_weighting_scheme calc
_refine_ls_wR_factor_gt 0.1005
_refine_ls_wR_factor_ref 0.1072
_reflns_number_gt 3882
_reflns_number_total 4518
_reflns_threshold_expression >2\s(I)
_cod_data_source_file om400688v_si_002.cif
_cod_data_source_block 3b
_cod_depositor_comments
;
The following automatic conversions were performed:

'_symmetry_cell_setting' value 'ORTHORHOMBIC' changed to
'orthorhombic' according to
/home/saulius/struct/CIF-dictionaries/cif_core.dic dictionary named
'cif_core.dic' version 2.4.2 from 2011-04-26.

Automatic conversion script
Id: cif_fix_values 1891 2012-01-12 08:04:46Z andrius 
;
_cod_original_sg_symbol_H-M Pbca
_cod_database_code 4081195

loop_
_symmetry_equiv_pos_as_xyz
'x, y, z'
'-x+1/2, -y, z+1/2'
'x+1/2, -y+1/2, -z'
'-x, y+1/2, -z+1/2'
'-x, -y, -z'
'x-1/2, y, -z-1/2'
'-x-1/2, y-1/2, z'
'x, -y-1/2, z-1/2'

loop_
_atom_site_label
_atom_site_type_symbol
_atom_site_fract_x
_atom_site_fract_y
_atom_site_fract_z
_atom_site_U_iso_or_equiv
_atom_site_adp_type
_atom_site_occupancy
_atom_site_symmetry_multiplicity
_atom_site_calc_flag
_atom_site_refinement_flags
_atom_site_disorder_assembly
_atom_site_disorder_group
K1 K 0.03066(2) -0.10716(3) 0.01382(2) 0.02139(13) Uani 1 1 d . . .
P1 P 0.02584(3) 0.04260(3) 0.14601(3) 0.01578(14) Uani 1 1 d . . .
N1 N -0.11444(9) -0.02148(10) 0.05866(8) 0.0184(3) Uani 1 1 d . . .
C1 C -0.12498(10) 0.00082(11) 0.12629(10) 0.0165(4) Uani 1 1 d . . .
O1 O 0.04415(11) -0.26443(11) -0.04859(10) 0.0473(5) Uani 1 1 d . A .
C18 C -0.18045(11) -0.03078(14) 0.01703(10) 0.0225(4) Uani 1 1 d . . .
C12 C 0.07035(11) -0.06313(12) 0.16639(9) 0.0170(4) Uani 1 1 d . . .
C5 C -0.19994(5) -0.01331(6) 0.16586(4) 0.0206(4) Uani 1 1 d . . .
H5A H -0.2428 0.0104 0.1399 0.025 Uiso 1 1 calc R . .
H5B H -0.2089 -0.0747 0.1742 0.025 Uiso 1 1 calc R . .
C19 C -0.23109(5) 0.03887(6) 0.00399(4) 0.0302(5) Uani 1 1 d R . .
C13 C 0.14950(5) -0.07272(6) 0.15897(4) 0.0228(4) Uani 1 1 d R . .
C2 C -0.07051(5) 0.03009(6) 0.17284(4) 0.0171(4) Uani 1 1 d R . .
C23 C -0.19458(5) -0.11152(6) -0.01603(4) 0.0294(5) Uani 1 1 d R . .
C4 C -0.18845(5) 0.03531(6) 0.23471(4) 0.0283(5) Uani 1 1 d R . .
H4A H -0.2156 0.0068 0.2727 0.034 Uiso 1 1 d R . .
H4B H -0.2063 0.0949 0.2309 0.034 Uiso 1 1 d R . .
C7 C 0.09615(13) 0.19335(15) 0.19600(12) 0.0290(5) Uani 1 1 d . . .
C14 C 0.18334(13) -0.15325(15) 0.16833(12) 0.0286(5) Uani 1 1 d . . .
C17 C 0.02657(12) -0.13655(13) 0.18084(11) 0.0215(4) Uani 1 1 d . . .
C11 C 0.08376(12) 0.08123(14) 0.28179(11) 0.0250(5) Uani 1 1 d . . .
C9 C 0.14555(12) 0.21524(16) 0.31184(13) 0.0333(5) Uani 1 1 d . . .
C6 C 0.07147(11) 0.11030(12) 0.21330(10) 0.0191(4) Uani 1 1 d . . .
C3 C -0.10176(11) 0.03248(13) 0.24697(10) 0.0221(4) Uani 1 1 d . . .
H3A H -0.0843 0.0837 0.2719 0.027 Uiso 1 1 calc R . .
H3B H -0.0871 -0.0190 0.2731 0.027 Uiso 1 1 calc R . .
C8 C 0.13310(14) 0.24528(16) 0.24522(13) 0.0362(6) Uani 1 1 d . . .
C24 C -0.14230(15) -0.18674(16) -0.00440(13) 0.0333(5) Uani 1 1 d . . .
C15 C 0.13923(13) -0.22562(14) 0.18388(11) 0.0291(5) Uani 1 1 d . . .
C10 C 0.12047(13) 0.13305(15) 0.33066(13) 0.0315(5) Uani 1 1 d . . .
C16 C 0.06072(13) -0.21723(14) 0.18949(11) 0.0268(5) Uani 1 1 d . . .
C26 C 0.02271(18) -0.34592(16) -0.01976(14) 0.0464(7) Uani 1 1 d . A .
H26A H -0.0323 -0.3489 -0.0136 0.056 Uiso 1 1 calc R . .
H26B H 0.0470 -0.3546 0.0255 0.056 Uiso 1 1 calc R . .
C28B C 0.0971(4) -0.3681(2) -0.1197(3) 0.124(2) Uani 1 1 d . A 2
H28A H 0.1503 -0.3824 -0.1110 0.149 Uiso 1 1 calc R A 2
H28B H 0.0846 -0.3852 -0.1673 0.149 Uiso 1 1 calc R A 2
C20 C -0.29408(13) 0.0258(2) -0.03987(13) 0.0434(7) Uani 1 1 d . . .
C22 C -0.25788(15) -0.1206(2) -0.05994(12) 0.0429(7) Uani 1 1 d . . .
C21 C -0.30754(15) -0.0528(2) -0.07180(13) 0.0502(8) Uani 1 1 d . . .
C27 C 0.0490(3) -0.4137(2) -0.07113(18) 0.0758(11) Uani 1 1 d . . .
H27A H 0.0774 -0.4593 -0.0474 0.091 Uiso 1 1 calc R A 2
H27B H 0.0057 -0.4396 -0.0951 0.091 Uiso 1 1 calc R A 2
C29 C 0.0860(3) -0.28031(19) -0.1116(2) 0.0857(14) Uani 1 1 d . . .
H29A H 0.0578 -0.2576 -0.1515 0.103 Uiso 1 1 calc R A 2
H29B H 0.1350 -0.2509 -0.1095 0.103 Uiso 1 1 calc R A 2
C25 C -0.21626(15) 0.12774(17) 0.03300(14) 0.0352(6) Uani 1 1 d . . .
H13 H 0.1806(13) -0.0212(15) 0.1477(11) 0.026(6) Uiso 1 1 d . . .
H15 H 0.1637(14) -0.2832(16) 0.1911(13) 0.035(6) Uiso 1 1 d . . .
H16 H 0.0305(13) -0.2643(17) 0.1998(13) 0.032(6) Uiso 1 1 d . . .
H17 H -0.0281(14) -0.1320(15) 0.1838(12) 0.028(6) Uiso 1 1 d . . .
H10 H 0.1269(14) 0.1126(16) 0.3768(15) 0.038(7) Uiso 1 1 d . . .
H7 H 0.0885(13) 0.2136(15) 0.1507(13) 0.027(6) Uiso 1 1 d . . .
H8 H 0.1482(16) 0.2991(19) 0.2333(14) 0.047(8) Uiso 1 1 d . . .
H14 H 0.2378(15) -0.1581(16) 0.1636(13) 0.037(7) Uiso 1 1 d . . .
H9 H 0.1706(15) 0.2494(17) 0.3444(14) 0.039(7) Uiso 1 1 d . . .
H11 H 0.0681(13) 0.0238(16) 0.2945(12) 0.029(6) Uiso 1 1 d . . .
H20 H -0.3267(16) 0.0780(19) -0.0480(15) 0.051(8) Uiso 1 1 d . . .
H22 H -0.2643(16) -0.178(2) -0.0815(15) 0.051(8) Uiso 1 1 d . . .
H21 H -0.3513(18) -0.0630(19) -0.1015(16) 0.061(9) Uiso 1 1 d . . .
H24B H -0.0964(15) -0.1833(15) -0.0353(13) 0.033(6) Uiso 1 1 d . . .
H24C H -0.1658(16) -0.2383(19) -0.0186(14) 0.048(8) Uiso 1 1 d . . .
H24A H -0.1268(14) -0.1924(16) 0.0454(15) 0.039(7) Uiso 1 1 d . . .
H25C H -0.1834(17) 0.1292(18) 0.0701(16) 0.050(8) Uiso 1 1 d . . .
H25B H -0.1954(16) 0.1667(19) -0.0015(15) 0.049(8) Uiso 1 1 d . . .
H25A H -0.260(2) 0.154(2) 0.0459(18) 0.070(10) Uiso 1 1 d . . .

loop_
_atom_site_aniso_label
_atom_site_aniso_U_11
_atom_site_aniso_U_22
_atom_site_aniso_U_33
_atom_site_aniso_U_23
_atom_site_aniso_U_13
_atom_site_aniso_U_12
K1 0.0274(3) 0.0191(2) 0.0177(2) -0.00141(16) 0.00157(17) 0.00016(17)
P1 0.0151(3) 0.0168(3) 0.0154(3) -0.00093(18) 0.00032(18) -0.00170(18)
N1 0.0162(8) 0.0227(8) 0.0163(8) -0.0012(7) 0.0005(6) -0.0014(6)
C1 0.0155(9) 0.0149(9) 0.0191(9) 0.0010(7) 0.0010(7) 0.0018(7)
O1 0.0634(12) 0.0266(9) 0.0519(11) -0.0134(8) 0.0165(9) 0.0004(8)
C18 0.0177(10) 0.0366(12) 0.0134(9) 0.0033(8) 0.0019(8) -0.0060(9)
C12 0.0188(10) 0.0198(9) 0.0125(9) -0.0034(7) -0.0010(7) 0.0015(8)
C5 0.0158(10) 0.0253(10) 0.0207(10) -0.0006(8) 0.0016(8) -0.0015(8)
C19 0.0202(11) 0.0499(14) 0.0206(10) 0.0084(10) 0.0017(8) 0.0003(10)
C13 0.0193(10) 0.0259(11) 0.0232(10) -0.0032(8) -0.0006(8) -0.0007(9)
C2 0.0154(9) 0.0181(9) 0.0179(9) -0.0007(7) 0.0016(8) 0.0003(7)
C23 0.0277(12) 0.0440(13) 0.0167(10) -0.0010(9) 0.0052(9) -0.0184(10)
C4 0.0204(11) 0.0416(13) 0.0229(11) -0.0070(9) 0.0052(9) -0.0031(9)
C7 0.0352(12) 0.0290(11) 0.0227(11) -0.0054(9) 0.0108(9) -0.0107(9)
C14 0.0202(11) 0.0353(12) 0.0302(12) -0.0006(10) -0.0001(9) 0.0063(9)
C17 0.0206(11) 0.0225(10) 0.0214(10) -0.0001(8) 0.0035(8) 0.0010(8)
C11 0.0249(11) 0.0232(11) 0.0269(11) -0.0040(9) -0.0069(9) 0.0029(9)
C9 0.0200(11) 0.0434(14) 0.0365(13) -0.0218(11) 0.0013(10) -0.0072(10)
C6 0.0137(9) 0.0215(10) 0.0221(10) -0.0054(8) 0.0012(8) -0.0010(7)
C3 0.0202(10) 0.0274(10) 0.0188(10) -0.0029(8) 0.0013(8) -0.0021(8)
C8 0.0389(13) 0.0317(13) 0.0381(13) -0.0153(11) 0.0188(11) -0.0188(11)
C24 0.0417(14) 0.0295(12) 0.0288(12) -0.0078(10) 0.0087(11) -0.0175(11)
C15 0.0338(12) 0.0266(11) 0.0268(11) 0.0022(9) 0.0051(9) 0.0105(10)
C10 0.0300(12) 0.0371(13) 0.0275(12) -0.0096(10) -0.0091(10) 0.0079(10)
C16 0.0306(12) 0.0214(11) 0.0283(11) 0.0021(9) 0.0073(9) -0.0001(9)
C26 0.0652(19) 0.0315(13) 0.0427(15) 0.0016(11) -0.0046(13) 0.0074(13)
C28B 0.207(6) 0.055(2) 0.110(4) -0.026(2) 0.086(4) 0.011(3)
C20 0.0210(12) 0.082(2) 0.0277(13) 0.0176(13) -0.0019(10) -0.0003(13)
C22 0.0368(14) 0.0720(19) 0.0199(11) -0.0035(12) 0.0007(10) -0.0303(14)
C21 0.0253(13) 0.104(3) 0.0212(12) 0.0078(14) -0.0066(10) -0.0225(15)
C27 0.137(3) 0.0326(15) 0.057(2) -0.0075(14) 0.003(2) 0.0042(19)
C29 0.125(3) 0.0375(16) 0.094(3) -0.0272(17) 0.069(3) -0.0123(18)
C25 0.0276(12) 0.0421(14) 0.0360(14) 0.0126(11) 0.0035(11) 0.0134(11)

loop_
_atom_type_symbol
_atom_type_description
_atom_type_scat_dispersion_real
_atom_type_scat_dispersion_imag
_atom_type_scat_source
C C 0.0033 0.0016 'International Tables Vol C Tables 4.2.6.8 and 6.1.1.4'
H H 0.0000 0.0000 'International Tables Vol C Tables 4.2.6.8 and 6.1.1.4'
N N 0.0061 0.0033 'International Tables Vol C Tables 4.2.6.8 and 6.1.1.4'
O O 0.0106 0.0060 'International Tables Vol C Tables 4.2.6.8 and 6.1.1.4'
P P 0.1023 0.0942 'International Tables Vol C Tables 4.2.6.8 and 6.1.1.4'
K K 0.2009 0.2494 'International Tables Vol C Tables 4.2.6.8 and 6.1.1.4'

loop_
_geom_angle_atom_site_label_1
_geom_angle_atom_site_label_2
_geom_angle_atom_site_label_3
_geom_angle
_geom_angle_site_symmetry_1
_geom_angle_site_symmetry_3
O1 K1 N1 111.46(6) . 5
O1 K1 N1 126.50(5) . .
N1 K1 N1 105.79(4) 5 .
O1 K1 C12 126.50(6) . .
N1 K1 C12 101.09(5) 5 .
N1 K1 C12 79.81(5) . .
O1 K1 C17 108.16(6) . .
N1 K1 C17 126.49(5) 5 .
N1 K1 C17 76.08(5) . .
C12 K1 C17 25.45(5) . .
O1 K1 C24 72.56(6) . .
N1 K1 C24 133.46(6) 5 .
N1 K1 C24 53.94(6) . .
C12 K1 C24 113.04(6) . .
C17 K1 C24 91.83(6) . .
O1 K1 P1 83.72(5) . 5
N1 K1 P1 60.04(4) 5 5
N1 K1 P1 83.06(4) . 5
C12 K1 P1 149.69(4) . 5
C17 K1 P1 159.14(4) . 5
C24 K1 P1 75.09(5) . 5
O1 K1 C25 73.53(6) . 5
N1 K1 C25 55.82(6) 5 5
N1 K1 C25 158.94(6) . 5
C12 K1 C25 93.10(6) . 5
C17 K1 C25 105.64(6) . 5
C24 K1 C25 145.28(7) . 5
P1 K1 C25 94.04(5) 5 5
O1 K1 P1 158.36(5) . .
N1 K1 P1 84.35(4) 5 .
N1 K1 P1 57.98(3) . .
C12 K1 P1 32.49(4) . .
C17 K1 P1 50.48(4) . .
C24 K1 P1 107.88(4) . .
P1 K1 P1 117.63(2) 5 .
C25 K1 P1 106.37(5) 5 .
O1 K1 C18 114.32(6) . 5
N1 K1 C18 23.67(5) 5 5
N1 K1 C18 115.24(5) . 5
C12 K1 C18 81.55(5) . 5
C17 K1 C18 105.92(5) . 5
C24 K1 C18 156.74(6) . 5
P1 K1 C18 83.44(4) 5 5
C25 K1 C18 43.76(6) 5 5
P1 K1 C18 74.20(4) . 5
O1 K1 C13 115.54(5) . .
N1 K1 C13 88.46(4) 5 .
N1 K1 C13 102.20(4) . .
C12 K1 C13 23.41(4) . .
C17 K1 C13 41.58(4) . .
C24 K1 C13 133.41(5) . .
P1 K1 C13 148.03(2) 5 .
C25 K1 C13 69.71(5) 5 .
P1 K1 C13 47.87(2) . .
C18 K1 C13 65.66(4) 5 .
O1 K1 K1 143.21(5) . 5
N1 K1 K1 54.99(4) 5 5
N1 K1 K1 50.80(3) . 5
C12 K1 K1 90.25(4) . 5
C17 K1 K1 105.91(4) . 5
C24 K1 K1 93.03(5) . 5
P1 K1 K1 59.669(15) 5 5
C25 K1 K1 109.99(5) 5 5
P1 K1 K1 57.96(2) . 5
C18 K1 K1 68.00(4) 5 5
C13 K1 K1 99.10(2) . 5
O1 K1 H24B 61.8(5) . .
N1 K1 H24B 124.4(5) 5 .
N1 K1 H24B 65.7(5) . .
C12 K1 H24B 128.0(6) . .
C17 K1 H24B 105.4(6) . .
C24 K1 H24B 15.4(5) . .
P1 K1 H24B 64.4(5) 5 .
C25 K1 H24B 131.5(5) 5 .
P1 K1 H24B 122.1(5) . .
C18 K1 H24B 147.7(5) 5 .
C13 K1 H24B 146.5(5) . .
K1 K1 H24B 96.0(5) 5 .
C2 P1 C6 105.85(7) . .
C2 P1 C12 104.17(7) . .
C6 P1 C12 99.75(9) . .
C2 P1 K1 90.83(4) . 5
C6 P1 K1 126.55(7) . 5
C12 P1 K1 125.23(6) . 5
C2 P1 K1 99.41(3) . .
C6 P1 K1 152.62(6) . .
C12 P1 K1 63.30(6) . .
K1 P1 K1 62.37(2) 5 .
C1 N1 C18 116.97(16) . .
C1 N1 K1 111.18(12) . 5
C18 N1 K1 102.73(11) . 5
C1 N1 K1 120.20(12) . .
C18 N1 K1 119.37(12) . .
K1 N1 K1 74.21(4) 5 .
N1 C1 C2 127.26(16) . .
N1 C1 C5 123.64(15) . .
C2 C1 C5 108.75(13) . .
N1 C1 K1 48.04(9) . 5
C2 C1 K1 90.76(9) . 5
C5 C1 K1 146.93(10) . 5
C26 O1 C29 108.1(2) . .
C26 O1 K1 126.58(15) . .
C29 O1 K1 124.59(16) . .
N1 C18 C19 122.43(17) . .
N1 C18 C23 118.92(17) . .
C19 C18 C23 118.56(15) . .
N1 C18 K1 53.60(9) . 5
C19 C18 K1 88.82(10) . 5
C23 C18 K1 126.97(11) . 5
C17 C12 C13 118.60(16) . .
C17 C12 P1 121.66(15) . .
C13 C12 P1 119.28(13) . .
C17 C12 K1 83.35(12) . .
C13 C12 K1 96.00(9) . .
P1 C12 K1 84.21(7) . .
C4 C5 C1 104.03(8) . .
C4 C5 H5A 110.9 . .
C1 C5 H5A 110.9 . .
C4 C5 H5B 110.9 . .
C1 C5 H5B 111.0 . .
H5A C5 H5B 109.0 . .
C20 C19 C18 119.38(17) . .
C20 C19 C25 119.27(18) . .
C18 C19 C25 121.26(14) . .
C14 C13 C12 120.28(14) . .
C14 C13 K1 102.73(10) . .
C12 C13 K1 60.58(8) . .
C14 C13 H13 120.7(13) . .
C12 C13 H13 119.0(13) . .
K1 C13 H13 106.1(13) . .
C1 C2 C3 111.07(12) . .
C1 C2 P1 120.46(10) . .
C3 C2 P1 127.57(9) . .
C22 C23 C18 119.64(17) . .
C22 C23 C24 119.85(18) . .
C18 C23 C24 120.52(14) . .
C5 C4 C3 104.33(8) . .
C5 C4 H4A 110.9 . .
C3 C4 H4A 110.9 . .
C5 C4 H4B 110.9 . .
C3 C4 H4B 110.9 . .
H4A C4 H4B 108.9 . .
C6 C7 C8 120.8(2) . .
C6 C7 H7 119.0(14) . .
C8 C7 H7 120.2(14) . .
C13 C14 C15 120.54(19) . .
C13 C14 H14 118.8(15) . .
C15 C14 H14 120.7(15) . .
C16 C17 C12 120.83(19) . .
C16 C17 K1 103.52(13) . .
C12 C17 K1 71.20(11) . .
C16 C17 H17 119.1(14) . .
C12 C17 H17 120.0(14) . .
K1 C17 H17 94.0(14) . .
C10 C11 C6 121.1(2) . .
C10 C11 H11 119.6(14) . .
C6 C11 H11 119.2(14) . .
C8 C9 C10 119.9(2) . .
C8 C9 H9 120.5(16) . .
C10 C9 H9 119.7(16) . .
C7 C6 C11 117.96(19) . .
C7 C6 P1 119.42(16) . .
C11 C6 P1 122.62(15) . .
C2 C3 C4 102.40(13) . .
C2 C3 H3A 111.3 . .
C4 C3 H3A 111.3 . .
C2 C3 H3B 111.3 . .
C4 C3 H3B 111.3 . .
H3A C3 H3B 109.2 . .
C9 C8 C7 120.4(2) . .
C9 C8 H8 120.0(18) . .
C7 C8 H8 119.6(18) . .
C23 C24 K1 106.95(11) . .
C23 C24 H24B 111.4(14) . .
K1 C24 H24B 45.6(14) . .
C23 C24 H24C 110.2(17) . .
K1 C24 H24C 138.9(17) . .
H24B C24 H24C 103(2) . .
C23 C24 H24A 112.2(15) . .
K1 C24 H24A 71.3(15) . .
H24B C24 H24A 111(2) . .
H24C C24 H24A 109(2) . .
C16 C15 C14 119.6(2) . .
C16 C15 H15 120.0(14) . .
C14 C15 H15 120.4(14) . .
C11 C10 C9 119.9(2) . .
C11 C10 H10 119.5(16) . .
C9 C10 H10 120.6(15) . .
C15 C16 C17 120.1(2) . .
C15 C16 H16 121.0(15) . .
C17 C16 H16 118.9(15) . .
O1 C26 C27 106.2(2) . .
O1 C26 H26A 110.5 . .
C27 C26 H26A 110.5 . .
O1 C26 H26B 110.5 . .
C27 C26 H26B 110.5 . .
H26A C26 H26B 108.7 . .
C29 C28B C27 109.0(3) . .
C29 C28B H28A 109.9 . .
C27 C28B H28A 109.9 . .
C29 C28B H28B 109.9 . .
C27 C28B H28B 109.9 . .
H28A C28B H28B 108.3 . .
C21 C20 C19 121.8(2) . .
C21 C20 H20 122.8(17) . .
C19 C20 H20 115.3(17) . .
C21 C22 C23 121.5(2) . .
C21 C22 H22 122.8(17) . .
C23 C22 H22 115.6(17) . .
C20 C21 C22 119.1(2) . .
C20 C21 H21 122.6(18) . .
C22 C21 H21 118.2(18) . .
C28B C27 C26 105.1(3) . .
C28B C27 H27A 110.7 . .
C26 C27 H27A 110.7 . .
C28B C27 H27B 110.7 . .
C26 C27 H27B 110.7 . .
H27A C27 H27B 108.8 . .
C28B C29 O1 109.6(3) . .
C28B C29 H29A 109.7 . .
O1 C29 H29A 109.8 . .
C28B C29 H29B 109.8 . .
O1 C29 H29B 109.8 . .
H29A C29 H29B 108.2 . .
C19 C25 K1 89.04(11) . 5
C19 C25 H25C 114.7(18) . .
K1 C25 H25C 66.6(18) 5 .
C19 C25 H25B 112.4(17) . .
K1 C25 H25B 60.9(17) 5 .
H25C C25 H25B 106(2) . .
C19 C25 H25A 111(2) . .
K1 C25 H25A 158(2) 5 .
H25C C25 H25A 108(3) . .
H25B C25 H25A 103(3) . .

loop_
_geom_bond_atom_site_label_1
_geom_bond_atom_site_label_2
_geom_bond_distance
_geom_bond_site_symmetry_2
K1 O1 2.7050(18) .
K1 N1 2.8222(17) 5
K1 N1 2.9829(17) .
K1 C12 3.066(2) .
K1 C17 3.216(2) .
K1 C24 3.280(3) .
K1 P1 3.3529(10) 5
K1 C25 3.380(3) 5
K1 P1 3.4141(10) .
K1 C18 3.420(2) 5
K1 C13 3.5000 .
K1 K1 3.5045(13) 5
K1 H24B 2.68(2) .
P1 C2 1.7704 .
P1 C6 1.834(2) .
P1 C12 1.843(2) .
P1 K1 3.3529(10) 5
N1 C1 1.347(2) .
N1 C18 1.408(3) .
N1 K1 2.8222(17) 5
C1 C2 1.377(2) .
C1 C5 1.527(2) .
C1 K1 3.539(2) 5
O1 C26 1.418(3) .
O1 C29 1.427(3) .
C18 C19 1.411(2) .
C18 C23 1.414(2) .
C18 K1 3.420(2) 5
C12 C17 1.391(3) .
C12 C13 1.398(2) .
C5 C4 1.5237 .
C5 H5A 0.9700 .
C5 H5B 0.9700 .
C19 C20 1.397(3) .
C19 C25 1.497(3) .
C13 C14 1.384(2) .
C13 H13 0.98(2) .
C2 C3 1.515(2) .
C23 C22 1.394(3) .
C23 C24 1.490(3) .
C4 C3 1.534(2) .
C4 H4A 0.9700 .
C4 H4B 0.9700 .
C7 C6 1.387(3) .
C7 C8 1.391(3) .
C7 H7 0.93(2) .
C14 C15 1.386(3) .
C14 H14 0.96(3) .
C17 C16 1.386(3) .
C17 H17 0.96(2) .
C11 C10 1.384(3) .
C11 C6 1.397(3) .
C11 H11 0.96(2) .
C9 C8 1.369(4) .
C9 C10 1.385(4) .
C9 H9 0.92(3) .
C3 H3A 0.9700 .
C3 H3B 0.9700 .
C8 H8 0.90(3) .
C24 H24B 1.00(3) .
C24 H24C 0.93(3) .
C24 H24A 0.99(3) .
C15 C16 1.383(3) .
C15 H15 0.99(2) .
C10 H10 0.94(3) .
C16 H16 0.92(3) .
C26 C27 1.502(4) .
C26 H26A 0.9700 .
C26 H26B 0.9700 .
C28B C29 1.372(5) .
C28B C27 1.434(5) .
C28B H28A 0.9700 .
C28B H28B 0.9700 .
C20 C21 1.373(4) .
C20 H20 1.00(3) .
C22 C21 1.376(4) .
C22 H22 0.98(3) .
C21 H21 0.96(3) .
C27 H27A 0.9700 .
C27 H27B 0.9700 .
C29 H29A 0.9700 .
C29 H29B 0.9700 .
C25 K1 3.380(3) 5
C25 H25C 0.91(3) .
C25 H25B 0.96(3) .
C25 H25A 0.91(4) .
